data_2218619
loop_
_publ_author_name
'Zheng, Jian-Feng'
'Guo, Jian-Nan'
'Huang, Su-Yu'
'Teng, Bo'
'Jin, Li-Ren'

_publ_section_title
;
 (<i>S</i>)-1,5-Dibenzyl-3-<i>tert</i>-butylimidazolidin-4-one
;
_journal_coeditor_code BT2725
_journal_issue 7
_journal_name_full 'Acta Crystallographica Section E'
_journal_page_first o1330
_journal_paper_doi 10.1107/S1600536808018461
_journal_volume 64
_journal_year 2008
_chemical_formula_iupac 'C21 H26 N2 O'
_chemical_formula_moiety 'C21 H26 N2 O'
_chemical_formula_sum 'C21 H26 N2 O'
_chemical_formula_weight 322.44
_chemical_name_systematic
;
(<i>S</i>)-1,5-Dibenzyl-3-<i>tert</i>-butylimidazolidin-4-one
;
_space_group_IT_number 19
_symmetry_cell_setting orthorhombic
_symmetry_space_group_name_Hall 'P 2ac 2ab'
_symmetry_space_group_name_H-M 'P 21 21 21'
_atom_sites_solution_hydrogens geom
_atom_sites_solution_primary direct
_atom_sites_solution_secondary difmap
_audit_creation_method SHELXL-97
_cell_angle_alpha 90.00
_cell_angle_beta 90.00
_cell_angle_gamma 90.00
_cell_formula_units_Z 4
_cell_length_a 9.4112(6)
_cell_length_b 11.4713(7)
_cell_length_c 17.0556(11)
_cell_measurement_reflns_used 5367
_cell_measurement_temperature 173(2)
_cell_measurement_theta_max 32.3696
_cell_measurement_theta_min 2.7796
_cell_volume 1841.3(2)
_computing_cell_refinement 'SMART (Bruker, 2001)'
_computing_data_collection 'SMART (Bruker, 2001)'
_computing_data_reduction 'SAINT (Bruker, 2001)'
_computing_molecular_graphics 'ORTEPIII (Farrugia, 1997)'
_computing_publication_material 'SHELXL97 (Sheldrick, 2008)'
_computing_structure_refinement 'SHELXL97 (Sheldrick, 2008)'
_computing_structure_solution 'SHELXS97 (Sheldrick, 2008)'
_diffrn_ambient_temperature 173(2)
_diffrn_detector_area_resol_mean 16.1903
_diffrn_measured_fraction_theta_full 0.985
_diffrn_measured_fraction_theta_max 0.985
_diffrn_measurement_device_type 'Bruker APEX CCD'
_diffrn_measurement_method '\f and \w'
_diffrn_radiation_monochromator graphite
_diffrn_radiation_source 'fine-focus sealed tube'
_diffrn_radiation_type MoK\a
_diffrn_radiation_wavelength 0.71073
_diffrn_reflns_av_R_equivalents 0.0233
_diffrn_reflns_av_sigmaI/netI 0.0194
_diffrn_reflns_limit_h_max 11
_diffrn_reflns_limit_h_min -11
_diffrn_reflns_limit_k_max 14
_diffrn_reflns_limit_k_min -11
_diffrn_reflns_limit_l_max 21
_diffrn_reflns_limit_l_min -20
_diffrn_reflns_number 8034
_diffrn_reflns_theta_full 26.00
_diffrn_reflns_theta_max 26.00
_diffrn_reflns_theta_min 2.80
_diffrn_standards_decay_% 0
_diffrn_standards_interval_count 0
_diffrn_standards_interval_time 0
_diffrn_standards_number 0
_exptl_absorpt_coefficient_mu 0.072
_exptl_absorpt_correction_T_max 0.9837
_exptl_absorpt_correction_T_min 0.9570
_exptl_absorpt_correction_type multi-scan
_exptl_absorpt_process_details '(SADABS; Bruker, 2001)'
_exptl_crystal_colour colorless
_exptl_crystal_density_diffrn 1.163
_exptl_crystal_density_method 'not measured'
_exptl_crystal_description block
_exptl_crystal_F_000 696
_exptl_crystal_size_max 0.62
_exptl_crystal_size_mid 0.45
_exptl_crystal_size_min 0.23
_refine_diff_density_max 0.336
_refine_diff_density_min -0.182
_refine_ls_extinction_method none
_refine_ls_goodness_of_fit_ref 1.004
_refine_ls_hydrogen_treatment constr
_refine_ls_matrix_type full
_refine_ls_number_parameters 217
_refine_ls_number_reflns 2047
_refine_ls_number_restraints 0
_refine_ls_restrained_S_all 1.004
_refine_ls_R_factor_all 0.0481
_refine_ls_R_factor_gt 0.0416
_refine_ls_shift/su_max 0.000
_refine_ls_shift/su_mean 0.000
_refine_ls_structure_factor_coef Fsqd
_refine_ls_weighting_details 'calc w=1/[\s^2^(Fo^2^)+(0.0673P)^2^+0.3582P] where P=(Fo^2^+2Fc^2^)/3'
_refine_ls_weighting_scheme calc
_refine_ls_wR_factor_gt 0.1037
_refine_ls_wR_factor_ref 0.1066
_reflns_number_gt 1824
_reflns_number_total 2047
_reflns_threshold_expression I>2\s(I)
_cod_data_source_file bt2725.cif
_cod_data_source_block I
_cod_depositor_comments
;
The following automatic conversions were performed:
'_symmetry_cell_setting' value 'Orthorhombic' changed to 'orthorhombic'
according to '/home/saulius/struct/CIF-dictionaries/cif_core.dic'
dictionary named 'cif_core.dic' version 2.4.1 from 2010-06-29.

Automatic conversion script
Id: cif_fix_enum 1527 2010-12-29 10:47:43Z saulius 

The following automatic conversions were performed:

'_symmetry_cell_setting' value 'Orthorhombic' changed to
'orthorhombic' according to
/home/saulius/struct/CIF-dictionaries/cif_core.dic dictionary named
'cif_core.dic' version 2.4.1 from 2010-06-29.

Automatic conversion script
Id: cif_fix_values 1715 2011-07-08 13:25:40Z adriana 
;
_cod_database_code 2218619
_cod_database_fobs_code 2218619

loop_
_symmetry_equiv_pos_as_xyz
'x, y, z'
'-x+1/2, -y, z+1/2'
'x+1/2, -y+1/2, -z'
'-x, y+1/2, -z+1/2'

loop_
_atom_site_type_symbol
_atom_site_label
_atom_site_fract_x
_atom_site_fract_y
_atom_site_fract_z
_atom_site_U_iso_or_equiv
_atom_site_adp_type
_atom_site_calc_flag
_atom_site_refinement_flags
_atom_site_occupancy
N N1 0.3052(2) 0.09221(18) 0.72137(12) 0.0250(5) Uani d . 1
C C2 0.3096(3) 0.0518(2) 0.80219(15) 0.0286(6) Uani d . 1
H H2A 0.3427 -0.0300 0.8054 0.034 Uiso calc R 1
H H2B 0.2152 0.0581 0.8274 0.034 Uiso calc R 1
N N3 0.4114(2) 0.1312(2) 0.83816(13) 0.0310(5) Uani d . 1
O O4 0.6042(2) 0.2352(2) 0.79357(14) 0.0554(7) Uani d . 1
C C4 0.4998(3) 0.1736(2) 0.78380(18) 0.0343(6) Uani d . 1
C C5 0.4499(3) 0.1293(2) 0.70449(16) 0.0296(6) Uani d . 1
H H5 0.5077 0.0596 0.6896 0.036 Uiso calc R 1
C C6 0.2517(3) 0.0043(2) 0.66686(16) 0.0302(6) Uani d . 1
H H6A 0.3094 -0.0674 0.6719 0.036 Uiso calc R 1
H H6B 0.2620 0.0334 0.6125 0.036 Uiso calc R 1
C C7 0.0978(3) -0.0245(2) 0.68211(14) 0.0273(6) Uani d . 1
C C8 0.0523(3) -0.1392(2) 0.68251(17) 0.0337(6) Uani d . 1
H H8 0.1188 -0.2004 0.6745 0.040 Uiso calc R 1
C C9 -0.0903(3) -0.1651(3) 0.69453(19) 0.0424(7) Uani d . 1
H H9 -0.1208 -0.2441 0.6940 0.051 Uiso calc R 1
C C10 -0.1867(3) -0.0786(3) 0.7070(2) 0.0443(8) Uani d . 1
H H10 -0.2840 -0.0971 0.7153 0.053 Uiso calc R 1
C C11 -0.1422(3) 0.0367(3) 0.7075(2) 0.0458(8) Uani d . 1
H H11 -0.2087 0.0975 0.7166 0.055 Uiso calc R 1
C C12 -0.0008(3) 0.0628(2) 0.69456(18) 0.0362(7) Uani d . 1
H H12 0.0291 0.1419 0.6942 0.043 Uiso calc R 1
C C13 0.4632(4) 0.2208(3) 0.64056(17) 0.0399(7) Uani d . 1
H H13A 0.3822 0.2753 0.6457 0.048 Uiso calc R 1
H H13B 0.5510 0.2660 0.6504 0.048 Uiso calc R 1
C C14 0.4673(3) 0.1777(2) 0.55702(17) 0.0326(6) Uani d . 1
C C15 0.3770(4) 0.2246(3) 0.5011(2) 0.0469(8) Uani d . 1
H H15 0.3086 0.2813 0.5161 0.056 Uiso calc R 1
C C16 0.3856(4) 0.1894(3) 0.4231(2) 0.0553(10) Uani d . 1
H H16 0.3238 0.2229 0.3853 0.066 Uiso calc R 1
C C17 0.4815(4) 0.1078(3) 0.40063(19) 0.0508(9) Uani d . 1
H H17 0.4882 0.0852 0.3472 0.061 Uiso calc R 1
C C18 0.5691(3) 0.0578(3) 0.45596(19) 0.0476(8) Uani d . 1
H H18 0.6343 -0.0013 0.4409 0.057 Uiso calc R 1
C C19 0.5622(3) 0.0934(3) 0.53324(18) 0.0399(7) Uani d . 1
H H19 0.6242 0.0591 0.5707 0.048 Uiso calc R 1
C C20 0.4334(3) 0.1408(3) 0.92442(17) 0.0382(7) Uani d . 1
C C21 0.5676(6) 0.0773(5) 0.9454(3) 0.0904(15) Uani d U 1
H H21A 0.5591 -0.0048 0.9301 0.109 Uiso d R 1
H H21B 0.5835 0.0825 1.0020 0.109 Uiso d R 1
H H21C 0.6478 0.1127 0.9176 0.109 Uiso d R 1
C C22 0.3043(5) 0.0931(5) 0.9661(2) 0.0855(14) Uani d U 1
H H22A 0.2931 0.0102 0.9535 0.103 Uiso d R 1
H H22B 0.2197 0.1359 0.9490 0.103 Uiso d R 1
H H22C 0.3163 0.1022 1.0229 0.103 Uiso d R 1
C C23 0.4439(5) 0.2670(3) 0.9470(2) 0.0604(10) Uani d . 1
H H23A 0.5271 0.3019 0.9216 0.091 Uiso calc R 1
H H23B 0.4536 0.2735 1.0040 0.091 Uiso calc R 1
H H23C 0.3579 0.3081 0.9300 0.091 Uiso calc R 1

loop_
_atom_site_aniso_label
_atom_site_aniso_U_11
_atom_site_aniso_U_22
_atom_site_aniso_U_33
_atom_site_aniso_U_12
_atom_site_aniso_U_13
_atom_site_aniso_U_23
N1 0.0249(10) 0.0266(10) 0.0235(11) -0.0031(9) 0.0000(9) -0.0017(9)
C2 0.0307(13) 0.0274(12) 0.0277(13) -0.0071(11) -0.0031(11) 0.0001(11)
N3 0.0279(11) 0.0358(12) 0.0293(12) -0.0077(10) -0.0043(9) -0.0024(10)
O4 0.0406(12) 0.0721(16) 0.0535(14) -0.0296(12) 0.0094(11) -0.0233(12)
C4 0.0277(12) 0.0354(14) 0.0397(15) -0.0057(12) 0.0037(13) -0.0089(12)
C5 0.0281(13) 0.0283(12) 0.0324(14) -0.0034(11) 0.0060(12) -0.0057(11)
C6 0.0331(13) 0.0300(13) 0.0275(13) -0.0049(12) 0.0008(11) -0.0073(11)
C7 0.0325(14) 0.0295(12) 0.0198(11) -0.0056(11) -0.0042(11) 0.0003(10)
C8 0.0406(15) 0.0293(13) 0.0314(14) -0.0049(12) -0.0028(12) 0.0004(12)
C9 0.0476(17) 0.0374(15) 0.0422(17) -0.0168(14) -0.0120(14) 0.0079(13)
C10 0.0304(14) 0.0547(19) 0.0479(18) -0.0117(14) -0.0080(14) 0.0090(15)
C11 0.0316(15) 0.0472(18) 0.059(2) 0.0009(13) -0.0099(15) 0.0036(16)
C12 0.0336(14) 0.0299(13) 0.0450(16) -0.0025(12) -0.0067(13) -0.0008(13)
C13 0.0526(18) 0.0293(13) 0.0378(17) -0.0078(14) 0.0140(14) -0.0011(12)
C14 0.0351(14) 0.0285(13) 0.0342(15) -0.0089(12) 0.0063(12) 0.0038(11)
C15 0.0500(19) 0.0334(16) 0.057(2) 0.0005(15) -0.0022(16) 0.0135(16)
C16 0.059(2) 0.060(2) 0.047(2) -0.0115(19) -0.0159(18) 0.0226(17)
C17 0.052(2) 0.067(2) 0.0334(16) -0.0305(19) 0.0027(15) 0.0044(15)
C18 0.0399(17) 0.061(2) 0.0414(17) -0.0065(16) 0.0117(15) -0.0079(16)
C19 0.0341(15) 0.0501(17) 0.0355(16) -0.0011(14) 0.0020(13) 0.0011(14)
C20 0.0396(15) 0.0439(17) 0.0311(15) -0.0076(14) -0.0108(12) 0.0003(13)
C21 0.103(3) 0.095(3) 0.073(3) 0.036(3) -0.038(2) -0.012(2)
C22 0.098(3) 0.120(3) 0.0391(18) -0.052(3) -0.003(2) -0.001(2)
C23 0.084(3) 0.058(2) 0.0385(19) -0.011(2) 0.003(2) -0.0113(16)

loop_
_atom_type_symbol
_atom_type_description
_atom_type_scat_dispersion_real
_atom_type_scat_dispersion_imag
_atom_type_scat_source
C C 0.0033 0.0000 'International Tables Vol C Tables 4.2.6.8 and 6.1.1.4'
H H 0.0000 0.0000 'International Tables Vol C Tables 4.2.6.8 and 6.1.1.4'
N N 0.0061 0.0000 'International Tables Vol C Tables 4.2.6.8 and 6.1.1.4'
O O 0.0106 0.0000 'International Tables Vol C Tables 4.2.6.8 and 6.1.1.4'

loop_
_geom_angle_atom_site_label_1
_geom_angle_atom_site_label_2
_geom_angle_atom_site_label_3
_geom_angle
C2 N1 C5 104.7(2)
C2 N1 C6 113.1(2)
C5 N1 C6 113.5(2)
N1 C2 N3 102.62(19)
N1 C2 H2A 111.2
N3 C2 H2A 111.2
N1 C2 H2B 111.2
N3 C2 H2B 111.2
H2A C2 H2B 109.2
C4 N3 C2 110.1(2)
C4 N3 C20 124.9(2)
C2 N3 C20 123.6(2)
O4 C4 N3 128.0(3)
O4 C4 C5 124.3(3)
N3 C4 C5 107.7(2)
N1 C5 C13 114.9(2)
N1 C5 C4 102.2(2)
C13 C5 C4 112.5(2)
N1 C5 H5 109.0
C13 C5 H5 109.0
C4 C5 H5 109.0
N1 C6 C7 111.9(2)
N1 C6 H6A 109.2
C7 C6 H6A 109.2
N1 C6 H6B 109.2
C7 C6 H6B 109.2
H6A C6 H6B 107.9
C12 C7 C8 118.7(3)
C12 C7 C6 120.9(2)
C8 C7 C6 120.4(3)
C7 C8 C9 120.2(3)
C7 C8 H8 119.9
C9 C8 H8 119.9
C10 C9 C8 120.7(3)
C10 C9 H9 119.6
C8 C9 H9 119.6
C9 C10 C11 119.6(3)
C9 C10 H10 120.2
C11 C10 H10 120.2
C12 C11 C10 119.8(3)
C12 C11 H11 120.1
C10 C11 H11 120.1
C7 C12 C11 121.0(3)
C7 C12 H12 119.5
C11 C12 H12 119.5
C14 C13 C5 117.0(2)
C14 C13 H13A 108.0
C5 C13 H13A 108.0
C14 C13 H13B 108.0
C5 C13 H13B 108.0
H13A C13 H13B 107.3
C19 C14 C15 117.9(3)
C19 C14 C13 121.6(3)
C15 C14 C13 120.5(3)
C14 C15 C16 120.6(3)
C14 C15 H15 119.7
C16 C15 H15 119.7
C17 C16 C15 120.7(3)
C17 C16 H16 119.7
C15 C16 H16 119.7
C16 C17 C18 119.4(3)
C16 C17 H17 120.3
C18 C17 H17 120.3
C17 C18 C19 120.2(3)
C17 C18 H18 119.9
C19 C18 H18 119.9
C14 C19 C18 121.2(3)
C14 C19 H19 119.4
C18 C19 H19 119.4
N3 C20 C21 108.4(3)
N3 C20 C23 109.5(3)
C21 C20 C23 110.6(3)
N3 C20 C22 109.1(3)
C21 C20 C22 112.9(4)
C23 C20 C22 106.4(3)
C20 C21 H21A 109.5
C20 C21 H21B 109.5
H21A C21 H21B 109.5
C20 C21 H21C 109.4
H21A C21 H21C 109.5
H21B C21 H21C 109.5
C20 C22 H22A 109.5
C20 C22 H22B 109.4
H22A C22 H22B 109.5
C20 C22 H22C 109.5
H22A C22 H22C 109.5
H22B C22 H22C 109.5
C20 C23 H23A 109.5
C20 C23 H23B 109.5
H23A C23 H23B 109.5
C20 C23 H23C 109.5
H23A C23 H23C 109.5
H23B C23 H23C 109.5

loop_
_geom_bond_atom_site_label_1
_geom_bond_atom_site_label_2
_geom_bond_distance
N1 C2 1.455(3)
N1 C5 1.455(3)
N1 C6 1.461(3)
C2 N3 1.457(3)
C2 H2A 0.9900
C2 H2B 0.9900
N3 C4 1.336(4)
N3 C20 1.490(4)
O4 C4 1.222(3)
C4 C5 1.519(4)
C5 C13 1.519(4)
C5 H5 1.0000
C6 C7 1.508(4)
C6 H6A 0.9900
C6 H6B 0.9900
C7 C12 1.381(4)
C7 C8 1.384(4)
C8 C9 1.390(4)
C8 H8 0.9500
C9 C10 1.362(4)
C9 H9 0.9500
C10 C11 1.388(5)
C10 H10 0.9500
C11 C12 1.382(4)
C11 H11 0.9500
C12 H12 0.9500
C13 C14 1.508(4)
C13 H13A 0.9900
C13 H13B 0.9900
C14 C19 1.378(4)
C14 C15 1.387(4)
C15 C16 1.392(5)
C15 H15 0.9500
C16 C17 1.355(5)
C16 H16 0.9500
C17 C18 1.378(5)
C17 H17 0.9500
C18 C19 1.381(5)
C18 H18 0.9500
C19 H19 0.9500
C20 C21 1.501(5)
C20 C23 1.502(5)
C20 C22 1.510(5)
C21 H21A 0.9800
C21 H21B 0.9800
C21 H21C 0.9800
C22 H22A 0.9800
C22 H22B 0.9800
C22 H22C 0.9800
C23 H23A 0.9800
C23 H23B 0.9800
C23 H23C 0.9800

loop_
_geom_hbond_atom_site_label_D
_geom_hbond_atom_site_label_H
_geom_hbond_atom_site_label_A
_geom_hbond_site_symmetry_A
_geom_hbond_distance_DH
_geom_hbond_distance_HA
_geom_hbond_distance_DA
_geom_hbond_angle_DHA
_geom_hbond_publ_flag
C6 H6A O4 4_646 0.99 2.48 3.439(4) 163.9 y
C17 H17 Cg 2_554 0.95 2.68 3.621(4) 169.4 y

loop_
_geom_torsion_atom_site_label_1
_geom_torsion_atom_site_label_2
_geom_torsion_atom_site_label_3
_geom_torsion_atom_site_label_4
_geom_torsion
C5 N1 C2 N3 35.3(3)
C6 N1 C2 N3 159.4(2)
N1 C2 N3 C4 -25.0(3)
N1 C2 N3 C20 168.0(2)
C2 N3 C4 O4 -174.1(3)
C20 N3 C4 O4 -7.3(5)
C2 N3 C4 C5 4.8(3)
C20 N3 C4 C5 171.5(3)
C2 N1 C5 C13 -154.4(2)
C6 N1 C5 C13 81.8(3)
C2 N1 C5 C4 -32.3(3)
C6 N1 C5 C4 -156.1(2)
O4 C4 C5 N1 -163.8(3)
N3 C4 C5 N1 17.3(3)
O4 C4 C5 C13 -40.1(4)
N3 C4 C5 C13 141.0(2)
C2 N1 C6 C7 65.6(3)
C5 N1 C6 C7 -175.3(2)
N1 C6 C7 C12 45.6(3)
N1 C6 C7 C8 -135.5(3)
C12 C7 C8 C9 0.6(4)
C6 C7 C8 C9 -178.3(3)
C7 C8 C9 C10 -0.8(5)
C8 C9 C10 C11 0.2(5)
C9 C10 C11 C12 0.6(5)
C8 C7 C12 C11 0.2(4)
C6 C7 C12 C11 179.1(3)
C10 C11 C12 C7 -0.8(5)
N1 C5 C13 C14 -84.6(3)
C4 C5 C13 C14 159.1(3)
C5 C13 C14 C19 -52.8(4)
C5 C13 C14 C15 128.8(3)
C19 C14 C15 C16 -1.8(5)
C13 C14 C15 C16 176.6(3)
C14 C15 C16 C17 0.7(5)
C15 C16 C17 C18 1.2(5)
C16 C17 C18 C19 -2.0(5)
C15 C14 C19 C18 1.0(4)
C13 C14 C19 C18 -177.4(3)
C17 C18 C19 C14 0.9(5)
C4 N3 C20 C21 -62.2(4)
C2 N3 C20 C21 102.8(4)
C4 N3 C20 C23 58.5(4)
C2 N3 C20 C23 -136.5(3)
C4 N3 C20 C22 174.5(3)
C2 N3 C20 C22 -20.5(4)

loop_
_cod_related_entry_id
_cod_related_entry_database
_cod_related_entry_code
1 ChemSpider 24740270
